data_2228258
loop_
_publ_author_name
'Li, Jian'

_publ_section_title
;
 <i>N</i>-Carbamothioylamino-7-oxabicyclo[2.2.1]hept-5-ene-2,3-dicarboximide
;
_journal_coeditor_code BX2331
_journal_issue 12
_journal_name_full 'Acta Crystallographica Section E'
_journal_page_first o3327
_journal_paper_doi 10.1107/S160053681004835X
_journal_volume 66
_journal_year 2010
_chemical_formula_iupac 'C9 H9 N3 O3 S'
_chemical_formula_moiety 'C9 H9 N3 O3 S'
_chemical_formula_sum 'C9 H9 N3 O3 S'
_chemical_formula_weight 239.25
_chemical_name_systematic
;
<i>N</i>-Carbamothioylamino-7-oxabicyclo[2.2.1]hept-5-ene-2,3-dicarboximide
;
_space_group_IT_number 19
_symmetry_cell_setting orthorhombic
_symmetry_space_group_name_Hall 'P 2ac 2ab'
_symmetry_space_group_name_H-M 'P 21 21 21'
_atom_sites_solution_hydrogens geom
_atom_sites_solution_primary direct
_atom_sites_solution_secondary difmap
_audit_creation_method SHELXL-97
_cell_angle_alpha 90.00
_cell_angle_beta 90.00
_cell_angle_gamma 90.00
_cell_formula_units_Z 4
_cell_length_a 8.3978(8)
_cell_length_b 8.9032(9)
_cell_length_c 13.5930(14)
_cell_measurement_reflns_used 2624
_cell_measurement_temperature 298(2)
_cell_measurement_theta_max 26.289
_cell_measurement_theta_min 2.735
_cell_volume 1016.31(18)
_computing_cell_refinement 'SAINT (Bruker, 1997)'
_computing_data_collection 'SMART (Bruker, 1997)'
_computing_data_reduction 'SAINT (Bruker, 1997)'
_computing_molecular_graphics 'SHELXTL (Sheldrick, 2008)'
_computing_publication_material 'SHELXTL (Sheldrick, 2008)'
_computing_structure_refinement 'SHELXL97 (Sheldrick, 2008)'
_computing_structure_solution 'SHELXS97 (Sheldrick, 2008)'
_diffrn_ambient_temperature 298(2)
_diffrn_measured_fraction_theta_full 0.999
_diffrn_measured_fraction_theta_max 0.999
_diffrn_measurement_device_type 'Bruker SMART CCD area-detector'
_diffrn_measurement_method 'phi and omega scans'
_diffrn_radiation_monochromator graphite
_diffrn_radiation_source 'fine-focus sealed tube'
_diffrn_radiation_type MoK\a
_diffrn_radiation_wavelength 0.71073
_diffrn_reflns_av_R_equivalents 0.0229
_diffrn_reflns_av_sigmaI/netI 0.0257
_diffrn_reflns_limit_h_max 9
_diffrn_reflns_limit_h_min -9
_diffrn_reflns_limit_k_max 10
_diffrn_reflns_limit_k_min -10
_diffrn_reflns_limit_l_max 11
_diffrn_reflns_limit_l_min -16
_diffrn_reflns_number 5015
_diffrn_reflns_theta_full 25.01
_diffrn_reflns_theta_max 25.01
_diffrn_reflns_theta_min 2.73
_exptl_absorpt_coefficient_mu 0.314
_exptl_absorpt_correction_T_max 0.8847
_exptl_absorpt_correction_T_min 0.8717
_exptl_absorpt_correction_type multi-scan
_exptl_absorpt_process_details '(SADABS; Bruker, 1997)'
_exptl_crystal_colour 'light yellow'
_exptl_crystal_density_diffrn 1.564
_exptl_crystal_density_method 'not measured'
_exptl_crystal_description block
_exptl_crystal_F_000 496
_exptl_crystal_size_max 0.45
_exptl_crystal_size_mid 0.43
_exptl_crystal_size_min 0.40
_refine_diff_density_max 0.140
_refine_diff_density_min -0.156
_refine_ls_abs_structure_details 'Flack (1983), 728 Friedel pairs'
_refine_ls_abs_structure_Flack 0.01(9)
_refine_ls_extinction_method none
_refine_ls_goodness_of_fit_ref 1.068
_refine_ls_hydrogen_treatment constr
_refine_ls_matrix_type full
_refine_ls_number_parameters 145
_refine_ls_number_reflns 1791
_refine_ls_number_restraints 0
_refine_ls_restrained_S_all 1.068
_refine_ls_R_factor_all 0.0342
_refine_ls_R_factor_gt 0.0290
_refine_ls_shift/su_max 0.000
_refine_ls_shift/su_mean 0.000
_refine_ls_structure_factor_coef Fsqd
_refine_ls_weighting_details 'calc w=1/[\s^2^(Fo^2^)+(0.0346P)^2^+0.1693P] where P=(Fo^2^+2Fc^2^)/3'
_refine_ls_weighting_scheme calc
_refine_ls_wR_factor_gt 0.0670
_refine_ls_wR_factor_ref 0.0707
_reflns_number_gt 1632
_reflns_number_total 1791
_reflns_threshold_expression I>2sigma(I)
_cod_data_source_file bx2331.cif
_cod_data_source_block I
_cod_database_code 2228258
_cod_database_fobs_code 2228258

loop_
_symmetry_equiv_pos_as_xyz
'x, y, z'
'-x+1/2, -y, z+1/2'
'-x, y+1/2, -z+1/2'
'x+1/2, -y+1/2, -z'

loop_
_atom_site_type_symbol
_atom_site_label
_atom_site_fract_x
_atom_site_fract_y
_atom_site_fract_z
_atom_site_U_iso_or_equiv
_atom_site_adp_type
_atom_site_calc_flag
_atom_site_refinement_flags
_atom_site_occupancy
_atom_site_disorder_assembly
_atom_site_disorder_group
S S1 0.97059(7) 0.24096(7) 0.78384(4) 0.04347(17) Uani d . 1 . .
N N1 0.5849(2) 0.39754(19) 0.65892(11) 0.0314(4) Uani d . 1 . .
N N2 0.7287(2) 0.3264(2) 0.67804(13) 0.0407(5) Uani d . 1 . .
H H2 0.7712 0.2722 0.6327 0.049 Uiso calc R 1 . .
N N3 0.7384(2) 0.4298(2) 0.83195(13) 0.0447(5) Uani d . 1 . .
H H3A 0.6516 0.4766 0.8184 0.054 Uiso calc R 1 . .
H H3B 0.7826 0.4413 0.8885 0.054 Uiso calc R 1 . .
O O1 0.68615(19) 0.5596(2) 0.54443(11) 0.0466(4) Uani d . 1 . .
O O2 0.4254(2) 0.22814(19) 0.73858(12) 0.0529(5) Uani d . 1 . .
O O3 0.32651(18) 0.33700(17) 0.48808(10) 0.0362(4) Uani d . 1 . .
C C1 0.5731(3) 0.5099(2) 0.58861(14) 0.0321(5) Uani d . 1 . .
C C2 0.4001(2) 0.5466(2) 0.57606(14) 0.0306(5) Uani d . 1 . .
H H2A 0.3754 0.6517 0.5911 0.037 Uiso calc R 1 . .
C C3 0.3110(2) 0.4351(2) 0.64312(15) 0.0322(5) Uani d . 1 . .
H H3 0.2452 0.4855 0.6927 0.039 Uiso calc R 1 . .
C C4 0.4385(3) 0.3383(2) 0.68800(14) 0.0334(5) Uani d . 1 . .
C C5 0.8043(3) 0.3395(2) 0.76542(14) 0.0298(5) Uani d . 1 . .
C C6 0.3396(3) 0.4970(3) 0.47264(15) 0.0357(5) Uani d . 1 . .
H H6 0.4065 0.5276 0.4171 0.043 Uiso calc R 1 . .
C C7 0.1677(3) 0.5434(3) 0.46640(18) 0.0457(6) Uani d . 1 . .
H H7 0.1252 0.6207 0.4287 0.055 Uiso calc R 1 . .
C C8 0.0896(3) 0.4521(3) 0.52523(17) 0.0450(6) Uani d . 1 . .
H H8 -0.0191 0.4531 0.5382 0.054 Uiso calc R 1 . .
C C9 0.2106(3) 0.3459(3) 0.56743(15) 0.0368(5) Uani d . 1 . .
H H9 0.1687 0.2495 0.5906 0.044 Uiso calc R 1 . .

loop_
_atom_site_aniso_label
_atom_site_aniso_U_11
_atom_site_aniso_U_22
_atom_site_aniso_U_33
_atom_site_aniso_U_12
_atom_site_aniso_U_13
_atom_site_aniso_U_23
S1 0.0357(3) 0.0469(3) 0.0479(3) 0.0058(3) -0.0064(3) 0.0046(3)
N1 0.0315(9) 0.0367(10) 0.0261(8) 0.0045(8) -0.0032(8) -0.0030(8)
N2 0.0382(10) 0.0540(12) 0.0299(10) 0.0176(9) -0.0048(8) -0.0105(8)
N3 0.0447(11) 0.0553(12) 0.0342(10) 0.0059(10) -0.0116(9) -0.0121(9)
O1 0.0357(9) 0.0642(12) 0.0399(9) -0.0093(8) 0.0035(8) 0.0077(8)
O2 0.0607(10) 0.0508(10) 0.0472(9) -0.0104(9) -0.0100(8) 0.0191(9)
O3 0.0405(8) 0.0351(8) 0.0330(8) 0.0003(7) -0.0017(7) -0.0079(7)
C1 0.0368(12) 0.0350(11) 0.0245(10) -0.0046(10) -0.0007(9) -0.0048(9)
C2 0.0333(11) 0.0257(11) 0.0329(11) 0.0010(9) -0.0030(10) -0.0008(9)
C3 0.0324(11) 0.0354(12) 0.0287(10) 0.0009(9) 0.0042(9) -0.0030(9)
C4 0.0411(13) 0.0348(12) 0.0243(10) -0.0023(10) -0.0010(9) -0.0046(9)
C5 0.0330(11) 0.0283(10) 0.0282(11) -0.0068(9) 0.0014(9) 0.0015(9)
C6 0.0360(11) 0.0411(13) 0.0300(11) -0.0061(11) -0.0019(9) 0.0050(10)
C7 0.0449(14) 0.0464(15) 0.0459(13) 0.0038(12) -0.0185(12) 0.0023(11)
C8 0.0292(11) 0.0590(17) 0.0469(13) -0.0001(11) -0.0064(11) -0.0078(12)
C9 0.0352(12) 0.0405(12) 0.0345(12) -0.0095(10) 0.0001(10) 0.0027(10)

loop_
_atom_type_symbol
_atom_type_description
_atom_type_scat_dispersion_real
_atom_type_scat_dispersion_imag
_atom_type_scat_source
C C 0.0033 0.0016 'International Tables Vol C Tables 4.2.6.8 and 6.1.1.4'
H H 0.0000 0.0000 'International Tables Vol C Tables 4.2.6.8 and 6.1.1.4'
N N 0.0061 0.0033 'International Tables Vol C Tables 4.2.6.8 and 6.1.1.4'
O O 0.0106 0.0060 'International Tables Vol C Tables 4.2.6.8 and 6.1.1.4'
S S 0.1246 0.1234 'International Tables Vol C Tables 4.2.6.8 and 6.1.1.4'

loop_
_geom_angle_atom_site_label_1
_geom_angle_atom_site_label_2
_geom_angle_atom_site_label_3
_geom_angle_site_symmetry_1
_geom_angle_site_symmetry_3
_geom_angle
_geom_angle_publ_flag
C1 N1 N2 . . 121.34(18) ?
C1 N1 C4 . . 113.89(17) ?
N2 N1 C4 . . 122.77(17) ?
C5 N2 N1 . . 122.28(18) ?
C5 N2 H2 . . 118.9 ?
N1 N2 H2 . . 118.9 ?
C5 N3 H3A . . 120.0 ?
C5 N3 H3B . . 120.0 ?
H3A N3 H3B . . 120.0 ?
C6 O3 C9 . . 96.03(15) ?
O1 C1 N1 . . 123.4(2) ?
O1 C1 C2 . . 128.8(2) ?
N1 C1 C2 . . 107.75(17) ?
C1 C2 C3 . . 105.23(17) ?
C1 C2 C6 . . 110.89(17) ?
C3 C2 C6 . . 101.12(16) ?
C1 C2 H2A . . 112.9 ?
C3 C2 H2A . . 112.9 ?
C6 C2 H2A . . 112.9 ?
C4 C3 C2 . . 105.28(17) ?
C4 C3 C9 . . 111.29(18) ?
C2 C3 C9 . . 101.62(16) ?
C4 C3 H3 . . 112.6 ?
C2 C3 H3 . . 112.6 ?
C9 C3 H3 . . 112.6 ?
O2 C4 N1 . . 123.4(2) ?
O2 C4 C3 . . 129.3(2) ?
N1 C4 C3 . . 107.21(16) ?
N3 C5 N2 . . 116.96(19) ?
N3 C5 S1 . . 124.34(16) ?
N2 C5 S1 . . 118.69(16) ?
O3 C6 C7 . . 101.85(18) ?
O3 C6 C2 . . 99.98(16) ?
C7 C6 C2 . . 106.61(17) ?
O3 C6 H6 . . 115.5 ?
C7 C6 H6 . . 115.5 ?
C2 C6 H6 . . 115.5 ?
C8 C7 C6 . . 105.9(2) ?
C8 C7 H7 . . 127.0 ?
C6 C7 H7 . . 127.0 ?
C7 C8 C9 . . 106.5(2) ?
C7 C8 H8 . . 126.7 ?
C9 C8 H8 . . 126.7 ?
O3 C9 C8 . . 101.75(17) ?
O3 C9 C3 . . 99.01(15) ?
C8 C9 C3 . . 107.42(18) ?
O3 C9 H9 . . 115.5 ?
C8 C9 H9 . . 115.5 ?
C3 C9 H9 . . 115.5 ?

loop_
_geom_bond_atom_site_label_1
_geom_bond_atom_site_label_2
_geom_bond_site_symmetry_2
_geom_bond_distance
_geom_bond_publ_flag
S1 C5 . 1.668(2) ?
N1 C1 . 1.387(3) ?
N1 N2 . 1.388(2) ?
N1 C4 . 1.395(3) ?
N2 C5 . 1.352(3) ?
N2 H2 . 0.8600 ?
N3 C5 . 1.331(3) ?
N3 H3A . 0.8600 ?
N3 H3B . 0.8600 ?
O1 C1 . 1.207(2) ?
O2 C4 . 1.203(2) ?
O3 C6 . 1.444(3) ?
O3 C9 . 1.455(3) ?
C1 C2 . 1.499(3) ?
C2 C3 . 1.542(3) ?
C2 C6 . 1.558(3) ?
C2 H2A . 0.9800 ?
C3 C4 . 1.504(3) ?
C3 C9 . 1.549(3) ?
C3 H3 . 0.9800 ?
C6 C7 . 1.505(3) ?
C6 H6 . 0.9800 ?
C7 C8 . 1.315(3) ?
C7 H7 . 0.9300 ?
C8 C9 . 1.502(3) ?
C8 H8 . 0.9300 ?
C9 H9 . 0.9800 ?

loop_
_geom_hbond_atom_site_label_D
_geom_hbond_atom_site_label_H
_geom_hbond_atom_site_label_A
_geom_hbond_site_symmetry_A
_geom_hbond_distance_DH
_geom_hbond_distance_HA
_geom_hbond_distance_DA
_geom_hbond_angle_DHA
N2 H2 O3 4_556 0.86 1.96 2.809(2) 167
N3 H3B O1 2_665 0.86 2.14 2.958(2) 160
N3 H3A N1 . 0.86 2.35 2.697(2) 105

loop_
_geom_torsion_atom_site_label_1
_geom_torsion_atom_site_label_2
_geom_torsion_atom_site_label_3
_geom_torsion_atom_site_label_4
_geom_torsion_site_symmetry_1
_geom_torsion_site_symmetry_2
_geom_torsion_site_symmetry_3
_geom_torsion_site_symmetry_4
_geom_torsion
_geom_torsion_publ_flag
C1 N1 N2 C5 . . . . 114.5(2) ?
C4 N1 N2 C5 . . . . -82.6(3) ?
N2 N1 C1 O1 . . . . -4.8(3) ?
C4 N1 C1 O1 . . . . -169.10(19) ?
N2 N1 C1 C2 . . . . 171.97(16) ?
C4 N1 C1 C2 . . . . 7.6(2) ?
O1 C1 C2 C3 . . . . 173.2(2) ?
N1 C1 C2 C3 . . . . -3.4(2) ?
O1 C1 C2 C6 . . . . 64.6(3) ?
N1 C1 C2 C6 . . . . -111.89(18) ?
C1 C2 C3 C4 . . . . -1.5(2) ?
C6 C2 C3 C4 . . . . 113.97(17) ?
C1 C2 C3 C9 . . . . -117.64(18) ?
C6 C2 C3 C9 . . . . -2.2(2) ?
C1 N1 C4 O2 . . . . 170.38(19) ?
N2 N1 C4 O2 . . . . 6.3(3) ?
C1 N1 C4 C3 . . . . -8.6(2) ?
N2 N1 C4 C3 . . . . -172.69(17) ?
C2 C3 C4 O2 . . . . -173.1(2) ?
C9 C3 C4 O2 . . . . -63.8(3) ?
C2 C3 C4 N1 . . . . 5.8(2) ?
C9 C3 C4 N1 . . . . 115.12(18) ?
N1 N2 C5 N3 . . . . -3.0(3) ?
N1 N2 C5 S1 . . . . 176.11(16) ?
C9 O3 C6 C7 . . . . -49.14(18) ?
C9 O3 C6 C2 . . . . 60.34(17) ?
C1 C2 C6 O3 . . . . 76.2(2) ?
C3 C2 C6 O3 . . . . -34.98(19) ?
C1 C2 C6 C7 . . . . -178.11(19) ?
C3 C2 C6 C7 . . . . 70.7(2) ?
O3 C6 C7 C8 . . . . 32.6(2) ?
C2 C6 C7 C8 . . . . -71.7(2) ?
C6 C7 C8 C9 . . . . -1.1(2) ?
C6 O3 C9 C8 . . . . 48.43(18) ?
C6 O3 C9 C3 . . . . -61.60(17) ?
C7 C8 C9 O3 . . . . -30.6(2) ?
C7 C8 C9 C3 . . . . 72.9(2) ?
C4 C3 C9 O3 . . . . -73.4(2) ?
C2 C3 C9 O3 . . . . 38.29(19) ?
C4 C3 C9 C8 . . . . -178.77(18) ?
C2 C3 C9 C8 . . . . -67.1(2) ?

loop_
_cod_related_entry_id
_cod_related_entry_database
_cod_related_entry_code
1 ChemSpider 30656338
